data_1546068
loop_
_publ_author_name
'He, Xumin'
'He, Xiehua'
'Li, Shenyan'
'Zhuo, Kaiyue'
'Qin, Weixiang'
'Dong, Shuyu'
'Chen, Jiangxi'
'Ren, Lei'
'Liu, Gang'
'Xia, Haiping'

_publ_section_title
;
 Amphipathic Metal-Containing Macromolecules with Photothermal Properties
;
_journal_name_full 'Polym. Chem.'
_journal_paper_doi 10.1039/C7PY00641A
_journal_year 2017
_chemical_formula_moiety 'C82 H64 O Os P3, C24 H20 B, 3(C H2 Cl2)'
_chemical_formula_sum 'C109 H90 B Cl6 O Os P3'
_chemical_formula_weight 1922.42
_space_group_crystal_system triclinic
_space_group_IT_number 2
_space_group_name_Hall '-P 1'
_space_group_name_H-M_alt 'P -1'
_symmetry_space_group_name_Hall '-P 1'
_symmetry_space_group_name_H-M 'P -1'
_atom_sites_solution_hydrogens geom
_audit_creation_date 2015-11-26
_audit_creation_method
;
Olex2 1.2
(compiled 2015.09.30 svn.r3233 for OlexSys, GUI svn.r5103)
;
_audit_update_record
;
2017-03-03 deposited with the CCDC.
2017-05-15 downloaded from the CCDC.
;
_cell_angle_alpha 79.946(3)
_cell_angle_beta 89.601(3)
_cell_angle_gamma 82.370(3)
_cell_formula_units_Z 2
_cell_length_a 13.8163(5)
_cell_length_b 18.0472(5)
_cell_length_c 18.3229(6)
_cell_measurement_reflns_used 41288
_cell_measurement_temperature 173
_cell_measurement_theta_max 62.145
_cell_measurement_theta_min 3.185
_cell_volume 4458.1(3)
_computing_molecular_graphics 'Olex2 (Dolomanov et al., 2009)'
_computing_publication_material 'Olex2 (Dolomanov et al., 2009)'
_computing_structure_refinement 'XL (Sheldrick, 2008)'
_computing_structure_solution 'ShelXS (Sheldrick, 2008)'
_diffrn_ambient_temperature 173
_diffrn_measured_fraction_theta_full 0.993
_diffrn_measured_fraction_theta_max 0.993
_diffrn_measurement_device_type 'Xcalibur, Sapphire3, Gemini ultra'
_diffrn_measurement_method '\w scans'
_diffrn_radiation_type CuK\a
_diffrn_radiation_wavelength 1.54184
_diffrn_reflns_av_R_equivalents 0.0446
_diffrn_reflns_av_unetI/netI 0.0498
_diffrn_reflns_Laue_measured_fraction_full 0.993
_diffrn_reflns_Laue_measured_fraction_max 0.993
_diffrn_reflns_limit_h_max 15
_diffrn_reflns_limit_h_min -15
_diffrn_reflns_limit_k_max 20
_diffrn_reflns_limit_k_min -18
_diffrn_reflns_limit_l_max 20
_diffrn_reflns_limit_l_min -19
_diffrn_reflns_number 41288
_diffrn_reflns_point_group_measured_fraction_full 0.993
_diffrn_reflns_point_group_measured_fraction_max 0.993
_diffrn_reflns_theta_full 62.145
_diffrn_reflns_theta_max 62.145
_diffrn_reflns_theta_min 3.185
_diffrn_source 'Enhance Ultra (Cu) X-ray Source'
_exptl_absorpt_coefficient_mu 5.262
_exptl_absorpt_correction_T_max 1.00000
_exptl_absorpt_correction_T_min 0.70159
_exptl_absorpt_correction_type multi-scan
_exptl_crystal_colour black
_exptl_crystal_colour_primary black
_exptl_crystal_density_diffrn 1.432
_exptl_crystal_description block
_exptl_crystal_F_000 1960
_exptl_crystal_size_max 0.1
_exptl_crystal_size_mid 0.1
_exptl_crystal_size_min 0.1
_refine_diff_density_max 1.016
_refine_diff_density_min -1.352
_refine_diff_density_rms 0.083
_refine_ls_extinction_method none
_refine_ls_goodness_of_fit_ref 1.029
_refine_ls_hydrogen_treatment constr
_refine_ls_matrix_type full
_refine_ls_number_parameters 1137
_refine_ls_number_reflns 13981
_refine_ls_number_restraints 0
_refine_ls_restrained_S_all 1.029
_refine_ls_R_factor_all 0.0397
_refine_ls_R_factor_gt 0.0358
_refine_ls_shift/su_max 0.003
_refine_ls_shift/su_mean 0.000
_refine_ls_structure_factor_coef Fsqd
_refine_ls_weighting_details 'w=1/[\s^2^(Fo^2^)+(0.0471P)^2^+3.9212P] where P=(Fo^2^+2Fc^2^)/3'
_refine_ls_weighting_scheme calc
_refine_ls_wR_factor_gt 0.0887
_refine_ls_wR_factor_ref 0.0917
_reflns_Friedel_coverage 0.000
_reflns_number_gt 12853
_reflns_number_total 13981
_reflns_threshold_expression 'I > 2\s(I)'
_cod_data_source_file c7py00641a2.cif
_cod_data_source_block hxh150402-2
_cod_original_cell_volume 4458.2(2)
_cod_database_code 1546068
_shelx_space_group_comment
;
The symmetry employed for this shelxl refinement is uniquely defined
by the following loop, which should always be used as a source of
symmetry information in preference to the above space-group names.
They are only intended as comments.
;
_olex2_refinement_description
;
1. Fixed Uiso
 At 1.2 times of:
  All C(H) groups, All C(H,H) groups, All C(H,H,H,H) groups
 At 1.5 times of:
  All C(H,H,H) groups
2. Others
 Fixed Sof: C3B(0.4) H3BA(0.4) H3BB(0.4) H3BC(0.4) Cl1(0.65) Cl4(0.65)
 C5BA(0.65) H5BA(0.65) H5BB(0.65) Cl2A(0.75) H4BA(0.75) H4BB(0.75) H4BC(0.25)
 H4BD(0.25) Cl2(0.35) Cl3(0.35) C5CA(0.35) H5CA(0.35) H5CB(0.35) Cl5(0.25)
 C15(0.6) H15A(0.6) H15B(0.6) H15C(0.6)
3.a Ternary CH refined with riding coordinates:
 C12(H12)
3.b Secondary CH2 refined with riding coordinates:
 C4CA(H4CA,H4CB), C5BA(H5BA,H5BB), C4BA(H4BA,H4BB), C4BA(H4BC,H4BD), C5CA(H5CA,
 H5CB)
3.c Aromatic/amide H refined with riding coordinates:
 C2BA(H2BA), C8(H8), C0AA(H0AA), C2AA(H2AA), C4AA(H4AA), C6(H6), C10(H10),
 C9BA(H9BA), C0CA(H0CA), C1(H1), C8AA(H8AA), C9AA(H9AA), C32(H32), C5(H5),
 C38(H38), C3(H3), C2CA(H2CA), C43(H43), C45(H45), C47(H47), C9CA(H9CA),
 C49(H49), C50(H50), C51(H51), C52(H52), C54(H54), C58(H58), C60(H60), C61(H61),
  C62(H62), C64(H64), C66(H66), C68(H68), C69(H69), C70(H70), C71(H71),
 C72(H72), C75(H75), C76(H76), C77(H77), C78(H78), C80(H80), C81(H81), C82(H82),
  C83(H83), C85(H85), C86(H86), C87(H87), C90(H90), C91(H91), C92(H92),
 C95(H95), C96(H96), C97(H97), C99(H99), C100(H100), C1BA(H1BA), C8BA(H8BA),
 C5AA(H5AA), C3CA(H3CA), C6CA(H6CA), C7CA(H7CA), C8CA(H8CA), C1DA(H1DA),
 C2DA(H2DA), C21(H21), C22(H22), C23(H23), C24(H24), C26(H26), C28(H28),
 C29(H29), C30(H30), C31(H31), C33(H33), C34(H34), C36(H36), C0BA(H0BA),
 C7AA(H7AA)
3.d Idealised Me refined as rotating group:
 C3B(H3BA,H3BB,H3BC), C15(H15A,H15B,H15C)
3.e :
 C17(H17)
;
_shelx_shelxl_version_number 2014/7
_olex2_submission_special_instructions 'No special instructions were received'

loop_
_space_group_symop_operation_xyz
'x, y, z'
'-x, -y, -z'

loop_
_atom_site_label
_atom_site_type_symbol
_atom_site_fract_x
_atom_site_fract_y
_atom_site_fract_z
_atom_site_U_iso_or_equiv
_atom_site_adp_type
_atom_site_occupancy
_atom_site_site_symmetry_order
_atom_site_calc_flag
_atom_site_refinement_flags_posn
_atom_site_refinement_flags_occupancy
_atom_site_disorder_assembly
_atom_site_disorder_group
Os1 Os 0.87398(2) 0.77976(2) 0.63323(2) 0.02102(6) Uani 1 1 d . . . .
P3 P 0.91311(7) 0.60553(5) 0.85730(5) 0.02596(18) Uani 1 1 d . . . .
P1 P 0.78785(7) 0.87215(5) 0.70004(5) 0.02552(18) Uani 1 1 d . . . .
P2 P 0.93061(6) 0.66976(5) 0.57479(5) 0.02448(18) Uani 1 1 d . . . .
C3AA C 0.8160(3) 0.6049(2) 0.92254(19) 0.0282(7) Uani 1 1 d . . . .
C2BA C 1.0145(3) 0.5162(2) 0.6153(2) 0.0340(8) Uani 1 1 d . . . .
H2BA H 0.9628 0.5041 0.5875 0.041 Uiso 1 1 calc R . . .
C3BA C 0.7369(3) 1.1630(2) 0.8811(2) 0.0331(8) Uani 1 1 d . . . .
C8 C 0.7673(3) 0.86200(19) 0.48062(19) 0.0273(7) Uani 1 1 d . . . .
H8 H 0.7101 0.8693 0.4504 0.033 Uiso 1 1 calc R . . .
C0AA C 0.7924(3) 0.5677(2) 0.6060(2) 0.0361(9) Uani 1 1 d . . . .
H0AA H 0.8228 0.5548 0.6537 0.043 Uiso 1 1 calc R . . .
C1AA C 1.0148(3) 0.5913(2) 0.62594(19) 0.0276(7) Uani 1 1 d . . . .
C2AA C 0.8164(3) 1.0196(2) 0.7217(2) 0.0341(8) Uani 1 1 d . . . .
H2AA H 0.8207 0.9994 0.7732 0.041 Uiso 1 1 calc R . . .
C11 C 0.9406(2) 0.85636(18) 0.56460(19) 0.0245(7) Uani 1 1 d . . . .
C4 C 0.7619(3) 0.71527(18) 0.67358(18) 0.0244(7) Uani 1 1 d . . . .
C19 C 0.9945(3) 0.6830(2) 0.4857(2) 0.0300(8) Uani 1 1 d . . . .
C2 C 0.8724(3) 0.66807(18) 0.77294(18) 0.0245(7) Uani 1 1 d . . . .
C4AA C 1.0927(3) 0.6073(2) 0.66537(19) 0.0294(8) Uani 1 1 d . . . .
H4AA H 1.0946 0.6577 0.6733 0.035 Uiso 1 1 calc R . . .
C6 C 0.6809(3) 0.77528(19) 0.56333(19) 0.0264(7) Uani 1 1 d . . . .
H6 H 0.6282 0.7856 0.5284 0.032 Uiso 1 1 calc R . . .
C12 C 1.0057(3) 0.84184(19) 0.62688(19) 0.0265(7) Uani 1 1 d . . . .
H12 H 0.9989 0.8838 0.6564 0.032 Uiso 1 1 calc R . . .
C10 C 0.9292(3) 0.89942(19) 0.49607(19) 0.0296(8) Uani 1 1 d . . . .
H10 H 0.9790 0.9284 0.4763 0.036 Uiso 1 1 calc R . . .
C9BA C 0.6041(3) 0.8257(2) 0.7367(2) 0.0364(9) Uani 1 1 d . . . .
H9BA H 0.6373 0.7913 0.7767 0.044 Uiso 1 1 calc R . . .
C6AA C 1.0169(3) 0.63438(19) 0.89820(19) 0.0295(8) Uani 1 1 d . . . .
C0CA C 1.1041(3) 0.6392(2) 0.8601(2) 0.0353(8) Uani 1 1 d . . . .
H0CA H 1.1099 0.6261 0.8121 0.042 Uiso 1 1 calc R . . .
C1 C 0.9302(3) 0.71650(17) 0.73223(18) 0.0233(7) Uani 1 1 d . . . .
H1 H 0.9937 0.7206 0.7492 0.028 Uiso 1 1 calc R . . .
C8AA C 0.7820(3) 0.6390(2) 0.4832(2) 0.0396(9) Uani 1 1 d . . . .
H8AA H 0.8052 0.6756 0.4459 0.048 Uiso 1 1 calc R . . .
C9AA C 0.8004(3) 1.0027(2) 0.5953(2) 0.0321(8) Uani 1 1 d . . . .
H9AA H 0.7942 0.9707 0.5600 0.038 Uiso 1 1 calc R . . .
C32 C 1.0811(3) 0.6375(2) 0.4736(2) 0.0350(8) Uani 1 1 d . . . .
H32 H 1.1084 0.5977 0.5117 0.042 Uiso 1 1 calc R . . .
C6BA C 0.8130(3) 0.85972(18) 0.7999(2) 0.0320(8) Uani 1 1 d . . . .
C5 C 0.6780(3) 0.72557(19) 0.62860(19) 0.0266(7) Uani 1 1 d . . . .
H5 H 0.6232 0.6999 0.6424 0.032 Uiso 1 1 calc R . . .
C35 C 0.6008(3) 1.2378(2) 0.9501(2) 0.0341(8) Uani 1 1 d . . . .
C9 C 0.8429(3) 0.90128(19) 0.45364(19) 0.0287(7) Uani 1 1 d . . . .
C1CA C 0.9463(3) 0.51003(19) 0.84002(19) 0.0327(8) Uani 1 1 d . . . .
C38 C 0.8201(3) 1.0961(2) 0.6975(2) 0.0400(9) Uani 1 1 d . . . .
H38 H 0.8271 1.1283 0.7324 0.048 Uiso 1 1 calc R . . .
C3 C 0.7778(3) 0.66749(18) 0.74126(19) 0.0261(7) Uani 1 1 d . . . .
H3 H 0.7309 0.6374 0.7644 0.031 Uiso 1 1 calc R . . .
C2CA C 1.2358(3) 0.7332(2) 0.5687(3) 0.0432(10) Uani 1 1 d . . . .
H2CA H 1.2601 0.7139 0.5261 0.052 Uiso 1 1 calc R . . .
C3DA C 0.8368(3) 0.9467(2) 0.3770(2) 0.0307(8) Uani 1 1 d . . . .
C42 C 0.8286(3) 0.6209(2) 0.5520(2) 0.0302(8) Uani 1 1 d . . . .
C43 C 0.8009(3) 0.5387(2) 0.9705(2) 0.0344(8) Uani 1 1 d . . . .
H43 H 0.8394 0.4918 0.9669 0.041 Uiso 1 1 calc R . . .
C44 C 0.6551(3) 0.8779(2) 0.6914(2) 0.0320(8) Uani 1 1 d . . . .
C45 C 0.7583(3) 0.6736(2) 0.9274(2) 0.0364(9) Uani 1 1 d . . . .
H45 H 0.7679 0.7186 0.8941 0.044 Uiso 1 1 calc R . . .
C47 C 0.9566(3) 0.7397(2) 0.4277(2) 0.0335(8) Uani 1 1 d . . . .
H47 H 0.8973 0.7708 0.4344 0.040 Uiso 1 1 calc R . . .
C9CA C 1.1439(3) 0.7744(2) 0.5661(2) 0.0334(8) Uani 1 1 d . . . .
H9CA H 1.1065 0.7842 0.5213 0.040 Uiso 1 1 calc R . . .
C49 C 1.0881(3) 0.4595(2) 0.6444(2) 0.0395(9) Uani 1 1 d . . . .
H49 H 1.0857 0.4087 0.6379 0.047 Uiso 1 1 calc R . . .
C50 C 0.8758(4) 0.4767(2) 0.8071(2) 0.0441(10) Uani 1 1 d . . . .
H50 H 0.8118 0.5030 0.7972 0.053 Uiso 1 1 calc R . . .
C51 C 1.1643(3) 0.7899(2) 0.6921(2) 0.0341(8) Uani 1 1 d . . . .
H51 H 1.1410 0.8101 0.7345 0.041 Uiso 1 1 calc R . . .
C52 C 0.9095(3) 0.84223(19) 0.8249(2) 0.0365(9) Uani 1 1 d . . . .
H52 H 0.9596 0.8323 0.7907 0.044 Uiso 1 1 calc R . . .
C54 C 0.6671(3) 0.5520(3) 0.5216(3) 0.0581(14) Uani 1 1 d . . . .
H54 H 0.6124 0.5286 0.5112 0.070 Uiso 1 1 calc R . . .
C7 C 0.7675(3) 0.81090(18) 0.55044(19) 0.0270(7) Uani 1 1 d . . . .
C13 C 1.1048(3) 0.80198(19) 0.6286(2) 0.0301(8) Uani 1 1 d . . . .
C58 C 0.7489(3) 0.9785(2) 0.3422(2) 0.0400(9) Uani 1 1 d . . . .
H58 H 0.6900 0.9736 0.3685 0.048 Uiso 1 1 calc R . . .
C60 C 0.5746(3) 1.2990(3) 1.0832(3) 0.0516(11) Uani 1 1 d . . . .
H60 H 0.5643 1.3194 1.1274 0.062 Uiso 1 1 calc R . . .
C61 C 0.7294(3) 0.5421(2) 1.0233(2) 0.0450(10) Uani 1 1 d . . . .
H61 H 0.7184 0.4971 1.0559 0.054 Uiso 1 1 calc R . . .
C62 C 1.1744(3) 0.6817(2) 0.9622(2) 0.0433(10) Uani 1 1 d . . . .
H62 H 1.2278 0.6990 0.9836 0.052 Uiso 1 1 calc R . . .
C63 C 0.5906(3) 1.2602(2) 0.8003(2) 0.0362(9) Uani 1 1 d . . . .
C64 C 0.8036(3) 1.0794(2) 0.5715(2) 0.0377(9) Uani 1 1 d . . . .
H64 H 0.7989 1.1000 0.5200 0.045 Uiso 1 1 calc R . . .
B1 B 0.6207(3) 1.1981(2) 0.8764(2) 0.0333(9) Uani 1 1 d . . . .
C66 C 0.5808(3) 1.3153(2) 0.9503(2) 0.0400(9) Uani 1 1 d . . . .
H66 H 0.5756 1.3491 0.9040 0.048 Uiso 1 1 calc R . . .
C67 C 0.8063(3) 0.97191(19) 0.6706(2) 0.0291(8) Uani 1 1 d . . . .
C68 C 1.0380(3) 0.4703(2) 0.8581(2) 0.0421(10) Uani 1 1 d . . . .
H68 H 1.0848 0.4918 0.8827 0.051 Uiso 1 1 calc R . . .
C69 C 0.5063(3) 0.8236(3) 0.7241(3) 0.0492(11) Uani 1 1 d . . . .
H69 H 0.4729 0.7879 0.7553 0.059 Uiso 1 1 calc R . . .
C70 C 1.0033(3) 0.7518(2) 0.3606(2) 0.0402(9) Uani 1 1 d . . . .
H70 H 0.9759 0.7909 0.3218 0.048 Uiso 1 1 calc R . . .
C71 C 1.0897(3) 0.6752(2) 1.0008(2) 0.0392(9) Uani 1 1 d . . . .
H71 H 1.0855 0.6865 1.0496 0.047 Uiso 1 1 calc R . . .
C72 C 1.0612(4) 0.3978(2) 0.8399(3) 0.0557(13) Uani 1 1 d . . . .
H72 H 1.1242 0.3701 0.8515 0.067 Uiso 1 1 calc R . . .
C75 C 0.7401(4) 0.8770(2) 0.8503(2) 0.0395(9) Uani 1 1 d . . . .
H75 H 0.6741 0.8920 0.8341 0.047 Uiso 1 1 calc R . . .
C76 C 1.1658(3) 0.4768(2) 0.6834(2) 0.0424(10) Uani 1 1 d . . . .
H76 H 1.2171 0.4381 0.7029 0.051 Uiso 1 1 calc R . . .
C77 C 1.0093(3) 0.6522(2) 0.9690(2) 0.0343(8) Uani 1 1 d . . . .
H77 H 0.9503 0.6489 0.9955 0.041 Uiso 1 1 calc R . . .
C78 C 1.2565(3) 0.7491(2) 0.6943(3) 0.0434(10) Uani 1 1 d . . . .
H78 H 1.2953 0.7410 0.7383 0.052 Uiso 1 1 calc R . . .
C0DA C 1.2931(3) 0.7197(3) 0.6326(3) 0.0496(11) Uani 1 1 d . . . .
C80 C 1.1823(3) 0.6630(2) 0.8919(2) 0.0422(9) Uani 1 1 d . . . .
H80 H 1.2414 0.6665 0.8655 0.051 Uiso 1 1 calc R . . .
C81 C 0.6877(3) 0.6761(2) 0.9807(2) 0.0436(10) Uani 1 1 d . . . .
H81 H 0.6487 0.7228 0.9842 0.052 Uiso 1 1 calc R . . .
C82 C 0.9342(4) 0.8390(2) 0.8986(2) 0.0469(11) Uani 1 1 d . . . .
H82 H 1.0006 0.8275 0.9146 0.056 Uiso 1 1 calc R . . .
C83 C 1.1677(3) 0.5506(2) 0.6934(2) 0.0380(9) Uani 1 1 d . . . .
H83 H 1.2208 0.5627 0.7197 0.046 Uiso 1 1 calc R . . .
C85 C 0.8135(3) 1.1261(2) 0.6225(2) 0.0416(10) Uani 1 1 d . . . .
H85 H 0.8159 1.1788 0.6061 0.050 Uiso 1 1 calc R . . .
C86 C 0.6736(3) 0.6103(3) 1.0290(2) 0.0468(10) Uani 1 1 d . . . .
H86 H 0.6255 0.6121 1.0662 0.056 Uiso 1 1 calc R . . .
C87 C 0.9924(5) 0.3670(2) 0.8050(3) 0.0616(15) Uani 1 1 d . . . .
H87 H 1.0089 0.3184 0.7916 0.074 Uiso 1 1 calc R . . .
C90 C 1.0886(3) 0.7079(2) 0.3498(2) 0.0428(10) Uani 1 1 d . . . .
H90 H 1.1212 0.7169 0.3039 0.051 Uiso 1 1 calc R . . .
C91 C 0.6034(3) 0.9279(2) 0.6352(2) 0.0416(9) Uani 1 1 d . . . .
H91 H 0.6359 0.9647 0.6045 0.050 Uiso 1 1 calc R . . .
C92 C 0.4569(3) 0.8730(3) 0.6665(3) 0.0587(13) Uani 1 1 d . . . .
H92 H 0.3898 0.8709 0.6572 0.070 Uiso 1 1 calc R . . .
C95 C 0.5681(3) 1.3460(3) 1.0148(3) 0.0478(11) Uani 1 1 d . . . .
H95 H 0.5550 1.3995 1.0119 0.057 Uiso 1 1 calc R . . .
C96 C 0.7123(3) 0.5333(2) 0.5908(3) 0.0477(11) Uani 1 1 d . . . .
H96 H 0.6886 0.4969 0.6280 0.057 Uiso 1 1 calc R . . .
C97 C 0.6521(4) 1.2761(3) 0.7401(3) 0.0517(11) Uani 1 1 d . . . .
H97 H 0.7177 1.2518 0.7434 0.062 Uiso 1 1 calc R . . .
C99 C 1.1274(3) 0.6505(2) 0.4057(2) 0.0419(10) Uani 1 1 d . . . .
H99 H 1.1863 0.6194 0.3978 0.050 Uiso 1 1 calc R . . .
C100 C 0.9003(5) 0.4054(2) 0.7893(2) 0.0559(13) Uani 1 1 d . . . .
H100 H 0.8533 0.3829 0.7661 0.067 Uiso 1 1 calc R . . .
C7BA C 0.5523(3) 1.1293(2) 0.8747(2) 0.0341(8) Uani 1 1 d . . . .
C1BA C 0.7719(3) 1.0859(2) 0.8971(2) 0.0358(8) Uani 1 1 d . . . .
H1BA H 0.7258 1.0507 0.9036 0.043 Uiso 1 1 calc R . . .
C8BA C 0.9222(3) 0.9558(2) 0.3364(2) 0.0383(9) Uani 1 1 d . . . .
H8BA H 0.9838 0.9356 0.3593 0.046 Uiso 1 1 calc R . . .
C5AA C 0.5662(3) 1.0861(2) 0.8182(2) 0.0386(9) Uani 1 1 d . . . .
H5AA H 0.6129 1.0983 0.7814 0.046 Uiso 1 1 calc R . . .
C3CA C 0.9399(3) 1.1064(3) 0.8946(3) 0.0476(10) Uani 1 1 d . . . .
H3CA H 1.0075 1.0874 0.8981 0.057 Uiso 1 1 calc R . . .
C6CA C 0.5144(3) 1.0258(2) 0.8137(2) 0.0436(10) Uani 1 1 d . . . .
H6CA H 0.5262 0.9979 0.7744 0.052 Uiso 1 1 calc R . . .
C7CA C 0.9090(3) 1.1831(2) 0.8800(3) 0.0507(11) Uani 1 1 d . . . .
H7CA H 0.9559 1.2177 0.8743 0.061 Uiso 1 1 calc R . . .
C8CA C 0.9183(3) 0.9934(2) 0.2639(2) 0.0411(9) Uani 1 1 d . . . .
H8CA H 0.9770 0.9979 0.2373 0.049 Uiso 1 1 calc R . . .
C1DA C 0.8702(3) 1.0576(2) 0.9040(2) 0.0434(10) Uani 1 1 d . . . .
H1DA H 0.8897 1.0044 0.9153 0.052 Uiso 1 1 calc R . . .
C2DA C 0.7447(3) 1.0175(3) 0.2697(2) 0.0469(10) Uani 1 1 d . . . .
H2DA H 0.6834 1.0396 0.2474 0.056 Uiso 1 1 calc R . . .
C21 C 0.4803(3) 1.1097(2) 0.9249(2) 0.0439(10) Uani 1 1 d . . . .
H21 H 0.4658 1.1386 0.9632 0.053 Uiso 1 1 calc R . . .
C22 C 0.6096(4) 1.1923(2) 1.0206(2) 0.0458(10) Uani 1 1 d . . . .
H22 H 0.6253 1.1389 1.0242 0.055 Uiso 1 1 calc R . . .
C23 C 0.8105(3) 1.2107(2) 0.8735(3) 0.0447(10) Uani 1 1 d . . . .
H23 H 0.7917 1.2642 0.8635 0.054 Uiso 1 1 calc R . . .
C24 C 0.7665(4) 0.8717(2) 0.9252(2) 0.0518(13) Uani 1 1 d . . . .
H24 H 0.7173 0.8817 0.9600 0.062 Uiso 1 1 calc R . . .
C25 C 0.8297(3) 1.0244(2) 0.2297(2) 0.0420(10) Uani 1 1 d . . . .
C26 C 0.4459(3) 1.0069(2) 0.8663(2) 0.0458(10) Uani 1 1 d . . . .
H26 H 0.4112 0.9651 0.8644 0.055 Uiso 1 1 calc R . . .
C16 C 0.8268(4) 1.0628(3) 0.1536(2) 0.0537(12) Uani 1 1 d . . . .
C28 C 0.4636(4) 1.3493(3) 0.7263(3) 0.0576(13) Uani 1 1 d . . . .
H28 H 0.3985 1.3745 0.7222 0.069 Uiso 1 1 calc R . . .
C29 C 0.4951(3) 1.2984(2) 0.7902(3) 0.0456(10) Uani 1 1 d . . . .
H29 H 0.4498 1.2891 0.8290 0.055 Uiso 1 1 calc R . . .
C30 C 0.5961(4) 1.2221(3) 1.0858(3) 0.0554(12) Uani 1 1 d . . . .
H30 H 0.6019 1.1890 1.1324 0.067 Uiso 1 1 calc R . . .
C31 C 0.4287(4) 1.0493(3) 0.9214(3) 0.0505(11) Uani 1 1 d . . . .
H31 H 0.3810 1.0372 0.9576 0.061 Uiso 1 1 calc R . . .
C33 C 0.8614(4) 0.8524(2) 0.9489(2) 0.0522(12) Uani 1 1 d . . . .
H33 H 0.8776 0.8483 0.9999 0.063 Uiso 1 1 calc R . . .
C34 C 0.5277(4) 1.3631(3) 0.6683(3) 0.0670(15) Uani 1 1 d . . . .
H34 H 0.5069 1.3978 0.6244 0.080 Uiso 1 1 calc R . . .
C36 C 0.6201(4) 1.3266(3) 0.6751(3) 0.0689(16) Uani 1 1 d . . . .
H36 H 0.6640 1.3354 0.6353 0.083 Uiso 1 1 calc R . . .
C17 C 0.8267(5) 1.0904(4) 0.0911(3) 0.0770(18) Uani 1 1 d . . . .
H17 H 0.8266 1.1129 0.0402 0.092 Uiso 1 1 calc R . . .
O7 O 1.4440(3) 0.6675(2) 0.6896(2) 0.0670(10) Uani 1 1 d . . . .
C14 C 1.3903(4) 0.6734(4) 0.6369(4) 0.0722(17) Uani 1 1 d . . . .
C3B C 1.4095(14) 0.6047(11) 0.5988(12) 0.093(7) Uani 0.4 1 d . P A 2
H3BA H 1.3499 0.5806 0.5989 0.140 Uiso 0.4 1 calc GR P A 2
H3BB H 1.4619 0.5683 0.6253 0.140 Uiso 0.4 1 calc GR P A 2
H3BC H 1.4289 0.6208 0.5475 0.140 Uiso 0.4 1 calc GR P A 2
Cl0A Cl 1.40526(11) 0.51744(9) 0.81415(9) 0.0757(4) Uani 1 1 d . . . .
Cl3A Cl 1.60317(12) 0.52725(9) 0.85901(9) 0.0800(4) Uani 1 1 d . . . .
C4CA C 1.5289(4) 0.5130(3) 0.7874(3) 0.0652(14) Uani 1 1 d . . . .
H4CA H 1.5509 0.4627 0.7739 0.078 Uiso 1 1 calc R . . .
H4CB H 1.5349 0.5523 0.7432 0.078 Uiso 1 1 calc R . . .
Cl1 Cl 0.56160(17) 0.82372(17) 0.35987(12) 0.0809(7) Uani 0.65 1 d . P B 1
Cl4 Cl 0.43220(19) 0.8638(2) 0.47446(12) 0.0971(9) Uani 0.65 1 d . P B 1
C5BA C 0.4422(6) 0.8568(6) 0.3802(5) 0.060(2) Uani 0.65 1 d . P B 1
H5BA H 0.3978 0.8217 0.3681 0.073 Uiso 0.65 1 calc R P B 1
H5BB H 0.4222 0.9073 0.3494 0.073 Uiso 0.65 1 calc R P B 1
C0BA C 0.5057(3) 0.9257(3) 0.6224(3) 0.0566(12) Uani 1 1 d . . . .
H0BA H 0.4718 0.9605 0.5831 0.068 Uiso 1 1 calc R . . .
Cl1A Cl 0.7607(2) 0.75976(17) 0.28899(12) 0.1404(10) Uani 1 1 d . . . .
Cl2A Cl 0.7613(3) 0.78290(18) 0.12950(14) 0.1147(11) Uani 0.75 1 d . P C 1
C4BA C 0.7143(5) 0.8205(4) 0.2094(3) 0.0721(15) Uani 1 1 d . . . .
H4BA H 0.7338 0.8715 0.2085 0.087 Uiso 0.75 1 calc R P C 1
H4BB H 0.6421 0.8254 0.2089 0.087 Uiso 0.75 1 calc R P C 1
H4BC H 0.6632 0.7991 0.1853 0.087 Uiso 0.25 1 calc R P C 2
H4BD H 0.6870 0.8709 0.2204 0.087 Uiso 0.25 1 calc R P C 2
C7AA C 0.7022(3) 0.6048(3) 0.4678(3) 0.0535(12) Uani 1 1 d . . . .
H7AA H 0.6717 0.6178 0.4202 0.064 Uiso 1 1 calc R . . .
Cl2 Cl 0.4989(4) 0.8946(2) 0.3836(2) 0.0762(12) Uani 0.35 1 d . P D 2
Cl3 Cl 0.4375(3) 0.7594(4) 0.4653(2) 0.0942(17) Uani 0.35 1 d . P D 2
C5CA C 0.4736(15) 0.8041(11) 0.3809(10) 0.070(4) Uani 0.35 1 d . P D 2
H5CA H 0.4212 0.8067 0.3435 0.084 Uiso 0.35 1 calc R P D 2
H5CB H 0.5326 0.7737 0.3652 0.084 Uiso 0.35 1 calc R P D 2
Cl5 Cl 0.8130(8) 0.8261(8) 0.1571(6) 0.140(4) Uani 0.25 1 d . P C 2
C15 C 1.4276(8) 0.6468(8) 0.5668(7) 0.081(3) Uani 0.6 1 d . P A 1
H15A H 1.3789 0.6202 0.5473 0.122 Uiso 0.6 1 calc GR P A 1
H15B H 1.4887 0.6123 0.5779 0.122 Uiso 0.6 1 calc GR P A 1
H15C H 1.4395 0.6908 0.5298 0.122 Uiso 0.6 1 calc GR P A 1

loop_
_atom_site_aniso_label
_atom_site_aniso_U_11
_atom_site_aniso_U_22
_atom_site_aniso_U_33
_atom_site_aniso_U_23
_atom_site_aniso_U_13
_atom_site_aniso_U_12
Os1 0.02602(9) 0.01702(9) 0.02050(9) -0.00420(5) 0.00308(6) -0.00353(6)
P3 0.0357(5) 0.0186(4) 0.0234(4) -0.0024(3) -0.0003(3) -0.0045(3)
P1 0.0353(5) 0.0174(4) 0.0244(4) -0.0049(3) 0.0082(3) -0.0039(3)
P2 0.0281(4) 0.0211(4) 0.0259(4) -0.0087(3) 0.0020(3) -0.0034(3)
C3AA 0.034(2) 0.0252(17) 0.0260(17) -0.0044(14) -0.0023(14) -0.0062(15)
C2BA 0.035(2) 0.0274(19) 0.042(2) -0.0120(16) 0.0035(16) -0.0030(16)
C3BA 0.042(2) 0.0298(19) 0.0296(19) -0.0099(15) -0.0006(16) -0.0077(16)
C8 0.0301(19) 0.0268(17) 0.0242(17) -0.0049(14) 0.0012(14) -0.0003(14)
C0AA 0.036(2) 0.0244(18) 0.050(2) -0.0144(16) 0.0089(17) -0.0029(16)
C1AA 0.0301(19) 0.0254(17) 0.0284(18) -0.0080(14) 0.0046(14) -0.0036(14)
C2AA 0.047(2) 0.0260(18) 0.0324(19) -0.0093(15) 0.0123(16) -0.0103(16)
C11 0.0240(17) 0.0230(16) 0.0296(18) -0.0083(14) 0.0120(14) -0.0098(13)
C4 0.0301(18) 0.0174(15) 0.0263(17) -0.0065(13) 0.0017(14) -0.0019(13)
C19 0.036(2) 0.0257(17) 0.0327(19) -0.0143(15) 0.0041(15) -0.0094(15)
C2 0.0346(19) 0.0161(15) 0.0232(16) -0.0042(13) 0.0009(14) -0.0043(14)
C4AA 0.032(2) 0.0273(18) 0.0296(18) -0.0088(14) 0.0045(15) -0.0037(15)
C6 0.0261(18) 0.0230(16) 0.0300(18) -0.0071(14) -0.0018(14) 0.0001(14)
C12 0.0303(19) 0.0248(17) 0.0266(17) -0.0049(13) 0.0074(14) -0.0120(14)
C10 0.038(2) 0.0250(17) 0.0266(18) -0.0039(14) 0.0056(15) -0.0074(15)
C9BA 0.044(2) 0.0269(18) 0.040(2) -0.0123(16) 0.0166(17) -0.0063(16)
C6AA 0.036(2) 0.0237(17) 0.0277(18) -0.0020(14) -0.0045(15) -0.0030(15)
C0CA 0.037(2) 0.038(2) 0.0301(19) -0.0045(16) -0.0022(16) -0.0015(17)
C1 0.0280(18) 0.0174(15) 0.0257(17) -0.0071(13) 0.0035(13) -0.0032(13)
C8AA 0.035(2) 0.051(2) 0.039(2) -0.0233(19) 0.0027(17) -0.0061(18)
C9AA 0.043(2) 0.0242(18) 0.0311(19) -0.0081(15) 0.0110(16) -0.0068(16)
C32 0.037(2) 0.0312(19) 0.040(2) -0.0134(16) 0.0067(17) -0.0079(16)
C6BA 0.053(2) 0.0159(16) 0.0279(18) -0.0052(13) 0.0067(16) -0.0064(16)
C5 0.0247(18) 0.0247(17) 0.0318(18) -0.0098(14) 0.0044(14) -0.0022(14)
C35 0.031(2) 0.033(2) 0.039(2) -0.0084(16) -0.0006(16) -0.0044(16)
C9 0.038(2) 0.0210(16) 0.0263(18) -0.0052(14) 0.0058(15) -0.0011(15)
C1CA 0.055(2) 0.0197(17) 0.0221(17) -0.0019(13) 0.0031(16) -0.0029(16)
C38 0.058(3) 0.0231(18) 0.043(2) -0.0146(16) 0.0108(19) -0.0110(17)
C3 0.0315(19) 0.0179(16) 0.0298(18) -0.0033(13) 0.0062(14) -0.0086(14)
C2CA 0.035(2) 0.048(2) 0.052(3) -0.021(2) 0.0101(19) -0.0113(19)
C3DA 0.039(2) 0.0249(17) 0.0275(18) -0.0033(14) 0.0036(15) -0.0022(15)
C42 0.0305(19) 0.0279(18) 0.037(2) -0.0193(15) 0.0037(15) -0.0042(15)
C43 0.038(2) 0.0291(19) 0.034(2) 0.0011(15) 0.0005(16) -0.0032(16)
C44 0.036(2) 0.0256(18) 0.037(2) -0.0125(15) 0.0119(16) -0.0031(15)
C45 0.051(2) 0.0248(18) 0.032(2) -0.0023(15) 0.0015(17) -0.0058(17)
C47 0.044(2) 0.0258(18) 0.033(2) -0.0127(15) 0.0066(16) -0.0044(16)
C9CA 0.036(2) 0.0321(19) 0.036(2) -0.0086(15) 0.0071(16) -0.0138(16)
C49 0.046(2) 0.0229(18) 0.050(2) -0.0096(16) 0.0084(19) -0.0012(17)
C50 0.071(3) 0.028(2) 0.034(2) -0.0066(16) -0.005(2) -0.009(2)
C51 0.032(2) 0.034(2) 0.040(2) -0.0096(16) 0.0019(16) -0.0125(16)
C52 0.055(3) 0.0198(17) 0.035(2) -0.0065(15) 0.0028(18) -0.0044(16)
C54 0.037(2) 0.067(3) 0.087(4) -0.053(3) 0.006(2) -0.016(2)
C7 0.0305(19) 0.0196(16) 0.0317(18) -0.0092(14) 0.0080(14) -0.0007(14)
C13 0.035(2) 0.0229(17) 0.0352(19) -0.0038(14) 0.0043(15) -0.0154(15)
C58 0.042(2) 0.045(2) 0.031(2) 0.0004(17) 0.0061(17) -0.0071(18)
C60 0.049(3) 0.059(3) 0.055(3) -0.030(2) 0.010(2) -0.012(2)
C61 0.043(2) 0.043(2) 0.044(2) 0.0079(18) 0.0050(19) -0.0057(19)
C62 0.045(3) 0.044(2) 0.041(2) -0.0042(18) -0.0107(19) -0.0121(19)
C63 0.041(2) 0.0289(19) 0.040(2) -0.0063(16) -0.0027(17) -0.0089(16)
C64 0.052(2) 0.0272(19) 0.035(2) -0.0029(15) 0.0140(17) -0.0111(17)
B1 0.039(2) 0.030(2) 0.033(2) -0.0063(17) 0.0023(18) -0.0095(18)
C66 0.040(2) 0.035(2) 0.046(2) -0.0089(17) -0.0050(18) -0.0056(17)
C67 0.037(2) 0.0182(16) 0.0330(19) -0.0058(14) 0.0105(15) -0.0052(14)
C68 0.056(3) 0.0269(19) 0.039(2) 0.0001(16) 0.0100(19) 0.0022(18)
C69 0.047(3) 0.043(2) 0.062(3) -0.017(2) 0.025(2) -0.014(2)
C70 0.061(3) 0.031(2) 0.033(2) -0.0102(16) 0.0086(18) -0.0152(19)
C71 0.048(2) 0.039(2) 0.033(2) -0.0089(16) -0.0065(18) -0.0089(18)
C72 0.078(4) 0.030(2) 0.049(3) 0.0040(19) 0.022(2) 0.014(2)
C75 0.065(3) 0.0232(18) 0.033(2) -0.0103(15) 0.0164(19) -0.0098(18)
C76 0.039(2) 0.038(2) 0.044(2) -0.0025(18) 0.0015(18) 0.0119(18)
C77 0.043(2) 0.0314(19) 0.0293(19) -0.0048(15) -0.0016(16) -0.0070(16)
C78 0.034(2) 0.047(2) 0.053(3) -0.0121(19) -0.0027(18) -0.0127(18)
C0DA 0.029(2) 0.054(3) 0.071(3) -0.024(2) 0.006(2) -0.0093(19)
C80 0.036(2) 0.046(2) 0.043(2) -0.0001(18) -0.0043(17) -0.0091(18)
C81 0.045(2) 0.039(2) 0.043(2) -0.0065(18) 0.0039(19) 0.0063(18)
C82 0.081(3) 0.026(2) 0.036(2) -0.0081(16) -0.008(2) -0.010(2)
C83 0.032(2) 0.045(2) 0.037(2) -0.0119(17) -0.0005(16) 0.0015(17)
C85 0.055(3) 0.0231(18) 0.047(2) -0.0042(17) 0.0149(19) -0.0126(17)
C86 0.041(2) 0.054(3) 0.041(2) -0.0003(19) 0.0082(18) 0.000(2)
C87 0.121(5) 0.024(2) 0.039(2) -0.0072(18) 0.019(3) -0.005(3)
C90 0.058(3) 0.038(2) 0.042(2) -0.0224(18) 0.023(2) -0.021(2)
C91 0.035(2) 0.034(2) 0.053(2) -0.0028(18) 0.0130(18) 0.0006(17)
C92 0.030(2) 0.062(3) 0.084(4) -0.016(3) 0.013(2) -0.005(2)
C95 0.043(2) 0.040(2) 0.065(3) -0.023(2) -0.002(2) -0.0021(19)
C96 0.040(2) 0.034(2) 0.076(3) -0.024(2) 0.018(2) -0.0138(18)
C97 0.046(3) 0.048(3) 0.056(3) 0.009(2) 0.001(2) -0.013(2)
C99 0.040(2) 0.038(2) 0.055(3) -0.024(2) 0.0207(19) -0.0113(18)
C100 0.107(4) 0.027(2) 0.036(2) -0.0095(17) -0.002(2) -0.013(3)
C7BA 0.036(2) 0.0293(19) 0.036(2) -0.0034(15) -0.0043(16) -0.0034(16)
C1BA 0.042(2) 0.0306(19) 0.036(2) -0.0069(16) -0.0014(16) -0.0068(17)
C8BA 0.041(2) 0.040(2) 0.030(2) 0.0005(16) 0.0026(17) -0.0029(18)
C5AA 0.042(2) 0.041(2) 0.034(2) -0.0080(17) -0.0013(17) -0.0079(18)
C3CA 0.038(2) 0.050(3) 0.059(3) -0.022(2) -0.003(2) -0.001(2)
C6CA 0.054(3) 0.038(2) 0.042(2) -0.0124(18) -0.009(2) -0.0108(19)
C7CA 0.044(3) 0.039(2) 0.074(3) -0.019(2) 0.004(2) -0.011(2)
C8CA 0.045(2) 0.048(2) 0.031(2) -0.0021(17) 0.0101(17) -0.0119(19)
C1DA 0.048(3) 0.033(2) 0.050(2) -0.0114(18) -0.0067(19) -0.0011(18)
C2DA 0.046(3) 0.056(3) 0.035(2) 0.0038(19) -0.0017(18) -0.006(2)
C21 0.047(3) 0.041(2) 0.048(2) -0.0149(19) 0.0115(19) -0.0130(19)
C22 0.062(3) 0.035(2) 0.041(2) -0.0089(18) 0.006(2) -0.007(2)
C23 0.044(2) 0.030(2) 0.063(3) -0.0156(19) -0.002(2) -0.0061(18)
C24 0.098(4) 0.034(2) 0.028(2) -0.0120(17) 0.025(2) -0.018(2)
C25 0.053(3) 0.043(2) 0.029(2) -0.0005(17) -0.0016(18) -0.0092(19)
C26 0.053(3) 0.036(2) 0.049(2) -0.0028(18) -0.008(2) -0.0161(19)
C16 0.056(3) 0.070(3) 0.032(2) 0.006(2) -0.005(2) -0.016(2)
C28 0.052(3) 0.052(3) 0.067(3) -0.009(2) -0.020(2) 0.000(2)
C29 0.043(2) 0.045(2) 0.048(2) -0.0100(19) -0.0087(19) -0.0028(19)
C30 0.073(3) 0.056(3) 0.041(2) -0.012(2) 0.009(2) -0.015(2)
C31 0.055(3) 0.049(3) 0.051(3) -0.009(2) 0.011(2) -0.021(2)
C33 0.095(4) 0.036(2) 0.028(2) -0.0080(17) 0.002(2) -0.018(2)
C34 0.073(4) 0.056(3) 0.064(3) 0.020(2) -0.022(3) -0.020(3)
C36 0.061(4) 0.072(4) 0.063(3) 0.027(3) -0.004(3) -0.022(3)
C17 0.077(4) 0.115(5) 0.037(3) 0.008(3) -0.002(2) -0.033(4)
O7 0.045(2) 0.063(2) 0.091(3) -0.0098(19) -0.0099(19) -0.0032(16)
C14 0.032(3) 0.094(4) 0.097(4) -0.041(4) -0.011(3) 0.002(3)
C3B 0.059(11) 0.092(14) 0.106(15) 0.021(11) 0.030(10) 0.020(9)
Cl0A 0.0573(8) 0.0868(10) 0.0814(9) -0.0050(7) 0.0125(7) -0.0170(7)
Cl3A 0.0779(10) 0.0799(9) 0.0870(10) -0.0168(8) -0.0138(8) -0.0247(8)
C4CA 0.057(3) 0.076(4) 0.066(3) -0.019(3) 0.003(3) -0.014(3)
Cl1 0.0618(13) 0.130(2) 0.0533(11) -0.0320(12) -0.0091(9) 0.0018(13)
Cl4 0.0659(14) 0.157(3) 0.0523(12) -0.0076(13) -0.0095(10) 0.0302(15)
C5BA 0.058(5) 0.060(5) 0.064(5) -0.014(4) -0.016(4) -0.007(5)
C0BA 0.037(3) 0.053(3) 0.072(3) 0.003(2) 0.004(2) 0.007(2)
Cl1A 0.148(2) 0.172(2) 0.0853(13) 0.0297(14) -0.0569(14) -0.0295(18)
Cl2A 0.127(2) 0.114(2) 0.0728(15) 0.0059(13) 0.0316(15) 0.0641(19)
C4BA 0.073(4) 0.071(4) 0.066(3) 0.000(3) 0.004(3) 0.000(3)
C7AA 0.037(2) 0.079(3) 0.054(3) -0.035(3) -0.001(2) -0.012(2)
Cl2 0.105(3) 0.053(2) 0.071(2) -0.0080(17) -0.021(2) -0.015(2)
Cl3 0.065(3) 0.164(5) 0.052(2) 0.009(2) -0.0033(18) -0.048(3)
C5CA 0.078(13) 0.074(12) 0.066(10) -0.017(9) 0.018(9) -0.031(10)
Cl5 0.099(7) 0.183(12) 0.110(7) 0.015(7) 0.042(6) 0.027(7)
C15 0.047(6) 0.112(10) 0.081(8) -0.035(7) -0.001(5) 0.028(7)

loop_
_atom_type_symbol
_atom_type_description
_atom_type_scat_dispersion_real
_atom_type_scat_dispersion_imag
_atom_type_scat_source
C C 0.0181 0.0091 'International Tables Vol C Tables 4.2.6.8 and 6.1.1.4'
H H 0.0000 0.0000 'International Tables Vol C Tables 4.2.6.8 and 6.1.1.4'
B B 0.0090 0.0039 'International Tables Vol C Tables 4.2.6.8 and 6.1.1.4'
Cl Cl 0.3639 0.7018 'International Tables Vol C Tables 4.2.6.8 and 6.1.1.4'
O O 0.0492 0.0322 'International Tables Vol C Tables 4.2.6.8 and 6.1.1.4'
Os Os -4.9801 6.2216 'International Tables Vol C Tables 4.2.6.8 and 6.1.1.4'
P P 0.2955 0.4335 'International Tables Vol C Tables 4.2.6.8 and 6.1.1.4'

loop_
_geom_angle_atom_site_label_1
_geom_angle_atom_site_label_2
_geom_angle_atom_site_label_3
_geom_angle
P1 Os1 P2 166.96(3)
C11 Os1 P1 94.67(9)
C11 Os1 P2 97.13(9)
C11 Os1 C4 157.81(14)
C11 Os1 C12 38.49(14)
C11 Os1 C1 126.10(14)
C11 Os1 C7 81.15(14)
C4 Os1 P1 83.31(9)
C4 Os1 P2 83.67(9)
C4 Os1 C12 162.63(13)
C12 Os1 P1 89.92(9)
C12 Os1 P2 102.78(9)
C1 Os1 P1 89.76(9)
C1 Os1 P2 87.77(9)
C1 Os1 C4 76.05(13)
C1 Os1 C12 87.99(13)
C1 Os1 C7 152.72(14)
C7 Os1 P1 88.91(9)
C7 Os1 P2 87.45(9)
C7 Os1 C4 76.73(13)
C7 Os1 C12 119.26(13)
C3AA P3 C2 109.24(17)
C3AA P3 C6AA 108.41(17)
C3AA P3 C1CA 108.39(17)
C2 P3 C6AA 112.06(16)
C2 P3 C1CA 110.20(15)
C6AA P3 C1CA 108.45(18)
C6BA P1 Os1 117.32(12)
C6BA P1 C67 100.76(16)
C44 P1 Os1 112.61(11)
C44 P1 C6BA 105.09(18)
C44 P1 C67 101.71(17)
C67 P1 Os1 117.35(12)
C1AA P2 Os1 119.34(11)
C1AA P2 C19 99.12(17)
C1AA P2 C42 102.10(17)
C19 P2 Os1 119.97(11)
C19 P2 C42 101.44(16)
C42 P2 Os1 111.96(11)
C43 C3AA P3 121.3(3)
C43 C3AA C45 120.2(4)
C45 C3AA P3 118.4(3)
C49 C2BA C1AA 121.1(4)
C1BA C3BA B1 124.5(3)
C1BA C3BA C23 114.1(4)
C23 C3BA B1 121.3(3)
C9 C8 C7 125.9(3)
C96 C0AA C42 120.7(4)
C2BA C1AA P2 121.6(3)
C4AA C1AA P2 119.3(3)
C4AA C1AA C2BA 118.0(3)
C38 C2AA C67 120.1(4)
C12 C11 Os1 79.9(2)
C10 C11 Os1 140.2(3)
C10 C11 C12 139.9(3)
C5 C4 Os1 116.2(2)
C3 C4 Os1 117.5(2)
C3 C4 C5 126.3(3)
C32 C19 P2 122.2(3)
C47 C19 P2 120.1(3)
C47 C19 C32 117.7(3)
C1 C2 P3 123.2(3)
C1 C2 C3 115.6(3)
C3 C2 P3 121.1(2)
C1AA C4AA C83 120.8(3)
C5 C6 C7 116.4(3)
C11 C12 Os1 61.63(17)
C11 C12 C13 124.9(3)
C13 C12 Os1 121.8(2)
C11 C10 C9 120.0(3)
C69 C9BA C44 120.9(4)
C0CA C6AA P3 121.1(3)
C77 C6AA P3 119.1(3)
C77 C6AA C0CA 119.8(3)
C80 C0CA C6AA 120.2(4)
C2 C1 Os1 117.8(3)
C42 C8AA C7AA 121.3(4)
C64 C9AA C67 120.6(3)
C99 C32 C19 120.1(4)
C52 C6BA P1 118.5(3)
C52 C6BA C75 118.9(4)
C75 C6BA P1 122.1(3)
C6 C5 C4 115.1(3)
C66 C35 B1 125.8(4)
C66 C35 C22 114.7(4)
C22 C35 B1 119.5(3)
C8 C9 C10 122.2(3)
C8 C9 C3DA 120.3(3)
C10 C9 C3DA 117.5(3)
C50 C1CA P3 117.8(3)
C68 C1CA P3 121.8(3)
C68 C1CA C50 120.3(4)
C2AA C38 C85 120.3(4)
C4 C3 C2 113.0(3)
C9CA C2CA C0DA 120.8(4)
C58 C3DA C9 122.6(3)
C58 C3DA C8BA 117.4(3)
C8BA C3DA C9 120.0(3)
C0AA C42 P2 120.0(3)
C8AA C42 P2 121.7(3)
C8AA C42 C0AA 118.1(4)
C61 C43 C3AA 119.2(4)
C9BA C44 P1 120.8(3)
C91 C44 P1 121.2(3)
C91 C44 C9BA 117.6(4)
C81 C45 C3AA 119.9(4)
C70 C47 C19 121.5(4)
C2CA C9CA C13 121.1(4)
C2BA C49 C76 120.1(3)
C100 C50 C1CA 119.4(5)
C78 C51 C13 121.1(4)
C82 C52 C6BA 121.3(4)
C7AA C54 C96 119.5(4)
C8 C7 Os1 130.1(3)
C6 C7 Os1 115.6(2)
C6 C7 C8 114.3(3)
C9CA C13 C12 120.9(3)
C51 C13 C12 121.5(3)
C51 C13 C9CA 117.6(4)
C3DA C58 C2DA 121.6(4)
C30 C60 C95 118.6(4)
C43 C61 C86 120.6(4)
C71 C62 C80 120.0(4)
C97 C63 B1 125.1(4)
C97 C63 C29 114.9(4)
C29 C63 B1 119.9(4)
C85 C64 C9AA 120.0(4)
C3BA B1 C63 113.2(3)
C3BA B1 C7BA 110.0(3)
C35 B1 C3BA 105.6(3)
C35 B1 C63 110.8(3)
C35 B1 C7BA 112.0(3)
C63 B1 C7BA 105.3(3)
C35 C66 C95 123.3(4)
C2AA C67 P1 121.9(3)
C9AA C67 P1 118.8(3)
C9AA C67 C2AA 119.0(3)
C1CA C68 C72 119.2(4)
C92 C69 C9BA 120.3(4)
C90 C70 C47 120.3(4)
C62 C71 C77 120.6(4)
C87 C72 C68 119.8(5)
C6BA C75 C24 118.8(5)
C83 C76 C49 119.4(4)
C6AA C77 C71 119.3(4)
C51 C78 C0DA 120.7(4)
C2CA C0DA C78 118.7(4)
C2CA C0DA C14 121.2(4)
C78 C0DA C14 120.0(5)
C0CA C80 C62 120.1(4)
C45 C81 C86 119.8(4)
C52 C82 C33 119.6(5)
C76 C83 C4AA 120.6(4)
C64 C85 C38 120.0(3)
C61 C86 C81 120.2(4)
C100 C87 C72 120.9(4)
C70 C90 C99 119.8(4)
C44 C91 C0BA 121.5(4)
C69 C92 C0BA 119.3(5)
C60 C95 C66 120.2(4)
C54 C96 C0AA 120.2(4)
C63 C97 C36 122.2(5)
C90 C99 C32 120.6(4)
C87 C100 C50 120.2(5)
C5AA C7BA B1 118.9(4)
C21 C7BA B1 126.0(3)
C21 C7BA C5AA 115.1(4)
C1DA C1BA C3BA 123.6(4)
C8CA C8BA C3DA 121.2(4)
C6CA C5AA C7BA 122.9(4)
C7CA C3CA C1DA 118.3(4)
C26 C6CA C5AA 119.9(4)
C3CA C7CA C23 120.8(4)
C8BA C8CA C25 120.6(4)
C3CA C1DA C1BA 120.4(4)
C58 C2DA C25 120.3(4)
C7BA C21 C31 122.5(4)
C30 C22 C35 122.7(4)
C7CA C23 C3BA 122.8(4)
C33 C24 C75 121.3(4)
C8CA C25 C2DA 118.8(4)
C8CA C25 C16 120.0(4)
C2DA C25 C16 121.2(4)
C31 C26 C6CA 118.8(4)
C17 C16 C25 176.6(7)
C34 C28 C29 119.8(5)
C28 C29 C63 123.0(5)
C60 C30 C22 120.5(5)
C26 C31 C21 120.7(4)
C24 C33 C82 120.1(4)
C36 C34 C28 119.2(5)
C34 C36 C97 120.9(5)
C0DA C14 C3B 121.2(9)
C0DA C14 C15 117.1(6)
O7 C14 C0DA 121.3(5)
O7 C14 C3B 111.5(9)
O7 C14 C15 120.5(6)
Cl3A C4CA Cl0A 111.0(3)
Cl1 C5BA Cl4 110.6(4)
C91 C0BA C92 120.3(5)
Cl1A C4BA Cl2A 109.0(4)
Cl5 C4BA Cl1A 102.1(5)
C54 C7AA C8AA 120.1(5)
Cl3 C5CA Cl2 112.2(10)

loop_
_geom_bond_atom_site_label_1
_geom_bond_atom_site_label_2
_geom_bond_distance
Os1 P1 2.4208(8)
Os1 P2 2.4530(8)
Os1 C11 2.013(3)
Os1 C4 2.113(3)
Os1 C12 2.253(3)
Os1 C1 2.063(3)
Os1 C7 2.073(4)
P3 C3AA 1.791(4)
P3 C2 1.793(3)
P3 C6AA 1.800(4)
P3 C1CA 1.805(3)
P1 C6BA 1.834(4)
P1 C44 1.829(4)
P1 C67 1.838(3)
P2 C1AA 1.831(4)
P2 C19 1.843(4)
P2 C42 1.846(4)
C3AA C43 1.392(5)
C3AA C45 1.399(5)
C2BA C1AA 1.403(5)
C2BA C49 1.380(6)
C3BA B1 1.643(6)
C3BA C1BA 1.392(5)
C3BA C23 1.408(6)
C8 C9 1.379(5)
C8 C7 1.440(5)
C0AA C42 1.392(6)
C0AA C96 1.391(6)
C1AA C4AA 1.388(5)
C2AA C38 1.382(5)
C2AA C67 1.398(5)
C11 C12 1.424(5)
C11 C10 1.355(5)
C4 C5 1.399(5)
C4 C3 1.382(5)
C19 C32 1.398(6)
C19 C47 1.392(5)
C2 C1 1.381(5)
C2 C3 1.437(5)
C4AA C83 1.389(6)
C6 C5 1.368(5)
C6 C7 1.431(5)
C12 C13 1.457(5)
C10 C9 1.422(5)
C9BA C44 1.404(5)
C9BA C69 1.378(7)
C6AA C0CA 1.394(6)
C6AA C77 1.390(5)
C0CA C80 1.381(6)
C8AA C42 1.385(6)
C8AA C7AA 1.386(6)
C9AA C64 1.384(5)
C9AA C67 1.392(5)
C32 C99 1.393(6)
C6BA C52 1.391(6)
C6BA C75 1.403(6)
C35 B1 1.641(6)
C35 C66 1.390(6)
C35 C22 1.401(6)
C9 C3DA 1.494(5)
C1CA C50 1.401(6)
C1CA C68 1.383(6)
C38 C85 1.385(6)
C2CA C9CA 1.380(6)
C2CA C0DA 1.386(7)
C3DA C58 1.382(6)
C3DA C8BA 1.402(6)
C43 C61 1.381(6)
C44 C91 1.379(6)
C45 C81 1.377(6)
C47 C70 1.382(6)
C9CA C13 1.404(5)
C49 C76 1.391(6)
C50 C100 1.380(6)
C51 C13 1.399(5)
C51 C78 1.380(6)
C52 C82 1.385(6)
C54 C96 1.385(8)
C54 C7AA 1.379(8)
C58 C2DA 1.388(6)
C60 C95 1.381(7)
C60 C30 1.371(7)
C61 C86 1.384(6)
C62 C71 1.371(6)
C62 C80 1.388(6)
C63 B1 1.646(6)
C63 C97 1.401(7)
C63 C29 1.404(6)
C64 C85 1.383(6)
B1 C7BA 1.661(5)
C66 C95 1.391(6)
C68 C72 1.402(6)
C69 C92 1.376(7)
C70 C90 1.364(6)
C71 C77 1.400(6)
C72 C87 1.376(8)
C75 C24 1.407(6)
C76 C83 1.379(6)
C78 C0DA 1.394(7)
C0DA C14 1.480(7)
C81 C86 1.388(6)
C82 C33 1.385(7)
C87 C100 1.373(8)
C90 C99 1.379(7)
C91 C0BA 1.379(7)
C92 C0BA 1.381(7)
C97 C36 1.402(7)
C7BA C5AA 1.398(6)
C7BA C21 1.389(6)
C1BA C1DA 1.385(6)
C8BA C8CA 1.381(6)
C5AA C6CA 1.393(6)
C3CA C7CA 1.374(6)
C3CA C1DA 1.378(6)
C6CA C26 1.378(7)
C7CA C23 1.385(7)
C8CA C25 1.382(6)
C2DA C25 1.388(7)
C21 C31 1.391(6)
C22 C30 1.395(6)
C24 C33 1.365(8)
C25 C16 1.443(6)
C26 C31 1.371(7)
C16 C17 1.166(7)
C28 C29 1.389(7)
C28 C34 1.389(8)
C34 C36 1.353(8)
O7 C14 1.204(7)
C14 C3B 1.52(2)
C14 C15 1.511(12)
Cl0A C4CA 1.769(6)
Cl3A C4CA 1.746(5)
Cl1 C5BA 1.740(10)
Cl4 C5BA 1.757(9)
Cl1A C4BA 1.734(6)
Cl2A C4BA 1.801(6)
C4BA Cl5 1.664(11)
Cl2 C5CA 1.724(18)
Cl3 C5CA 1.719(17)
